data_7158286
loop_
_publ_author_name
'Singh, Rashmi'
'Sharma, Vishal Prasad'
'Yadav, Priyanka'
'Sonker, Priyanka'
'Singh, Radhey Mohan'
'Tewari, Ashish Kumar'

_publ_section_title
;
 Sodium sulphide promoted synthesis of fused quinoline at room
 temperature.
;
_journal_issue 37
_journal_name_full 'Organic &amp; biomolecular chemistry'
_journal_page_first 8108
_journal_page_last 8112
_journal_paper_doi 10.1039/d1ob01085a
_journal_volume 19
_journal_year 2021
_chemical_formula_sum 'C19 H14 N2 O2'
_chemical_formula_weight 302.32
_space_group_crystal_system tetragonal
_space_group_IT_number 88
_space_group_name_Hall '-I 4ad'
_space_group_name_H-M_alt 'I 41/a :2'
_atom_sites_solution_hydrogens geom
_audit_creation_method SHELXL-2014
_audit_update_record
;
2020-09-29 deposited with the CCDC.	2021-08-23 downloaded from the CCDC.
;
_cell_angle_alpha 90
_cell_angle_beta 90
_cell_angle_gamma 90
_cell_formula_units_Z 16
_cell_length_a 29.725(2)
_cell_length_b 29.725(2)
_cell_length_c 7.0358(8)
_cell_measurement_temperature 296(2)
_cell_volume 6216.7(9)
_computing_structure_refinement 'SHELXL-2014 (Sheldrick, 2014)'
_diffrn_ambient_temperature 296(2)
_diffrn_measured_fraction_theta_full 0.998
_diffrn_measured_fraction_theta_max 0.995
_diffrn_radiation_type MoK\a
_diffrn_radiation_wavelength 0.71073
_diffrn_reflns_av_R_equivalents 0.0576
_diffrn_reflns_av_unetI/netI 0.0556
_diffrn_reflns_Laue_measured_fraction_full 0.998
_diffrn_reflns_Laue_measured_fraction_max 0.995
_diffrn_reflns_limit_h_max 38
_diffrn_reflns_limit_h_min -41
_diffrn_reflns_limit_k_max 42
_diffrn_reflns_limit_k_min -42
_diffrn_reflns_limit_l_max 8
_diffrn_reflns_limit_l_min -10
_diffrn_reflns_number 22591
_diffrn_reflns_point_group_measured_fraction_full 0.998
_diffrn_reflns_point_group_measured_fraction_max 0.995
_diffrn_reflns_theta_full 25.242
_diffrn_reflns_theta_max 30.587
_diffrn_reflns_theta_min 2.741
_exptl_absorpt_coefficient_mu 0.085
_exptl_crystal_density_diffrn 1.292
_exptl_crystal_F_000 2528
_refine_diff_density_max 0.173
_refine_diff_density_min -0.162
_refine_diff_density_rms 0.034
_refine_ls_extinction_method none
_refine_ls_goodness_of_fit_ref 0.942
_refine_ls_hydrogen_treatment constr
_refine_ls_matrix_type full
_refine_ls_number_parameters 209
_refine_ls_number_reflns 4755
_refine_ls_number_restraints 0
_refine_ls_restrained_S_all 0.942
_refine_ls_R_factor_all 0.1242
_refine_ls_R_factor_gt 0.0587
_refine_ls_shift/su_max 0.057
_refine_ls_shift/su_mean 0.009
_refine_ls_structure_factor_coef Fsqd
_refine_ls_weighting_details 'w=1/[\s^2^(Fo^2^)+(0.1000P)^2^] where P=(Fo^2^+2Fc^2^)/3'
_refine_ls_weighting_scheme calc
_refine_ls_wR_factor_gt 0.1524
_refine_ls_wR_factor_ref 0.1871
_reflns_Friedel_coverage 0.000
_reflns_number_gt 2463
_reflns_number_total 4755
_reflns_threshold_expression 'I > 2\s(I)'
_cod_data_source_file d1ob01085a2.cif
_cod_data_source_block F1
_cod_depositor_comments 'Adding full bibliography for 7158285--7158286.cif.'
_cod_original_cell_volume 6216.8(12)
_cod_original_sg_symbol_H-M 'I 41/a'
_cod_database_code 7158286
_shelx_space_group_comment
;
The symmetry employed for this shelxl refinement is uniquely defined
by the following loop, which should always be used as a source of
symmetry information in preference to the above space-group names.
They are only intended as comments.
;
_shelxl_version_number 2014-3

loop_
_space_group_symop_operation_xyz
'x, y, z'
'-y+1/4, x+3/4, z+3/4'
'y+1/4, -x+1/4, z+1/4'
'-x, -y+1/2, z'
'x+1/2, y+1/2, z+1/2'
'-y+3/4, x+5/4, z+5/4'
'y+3/4, -x+3/4, z+3/4'
'-x+1/2, -y+1, z+1/2'
'-x, -y, -z'
'y-1/4, -x-3/4, -z-3/4'
'-y-1/4, x-1/4, -z-1/4'
'x, y-1/2, -z'
'-x+1/2, -y+1/2, -z+1/2'
'y+1/4, -x-1/4, -z-1/4'
'-y+1/4, x+1/4, -z+1/4'
'x+1/2, y, -z+1/2'

loop_
_atom_site_label
_atom_site_type_symbol
_atom_site_fract_x
_atom_site_fract_y
_atom_site_fract_z
_atom_site_U_iso_or_equiv
_atom_site_adp_type
_atom_site_occupancy
_atom_site_site_symmetry_order
_atom_site_calc_flag
_atom_site_refinement_flags_posn
_atom_site_refinement_flags_adp
_atom_site_refinement_flags_occupancy
_atom_site_disorder_assembly
_atom_site_disorder_group
O1 O 0.57883(5) 0.24840(5) -0.4314(2) 0.0717(4) Uani 1 1 d . . . . .
O2 O 0.74325(4) 0.28945(4) 0.56305(19) 0.0599(4) Uani 1 1 d . . . . .
N1 N 0.64532(5) 0.20674(5) 0.1612(2) 0.0470(4) Uani 1 1 d . . . . .
N2 N 0.71193(5) 0.21841(5) 0.5754(2) 0.0496(4) Uani 1 1 d . . . . .
H5 H 0.7235 0.2100 0.6815 0.060 Uiso 1 1 calc R U . . .
C1 C 0.55619(9) 0.20626(8) -0.4415(4) 0.0843(8) Uani 1 1 d . . . . .
H3 H 0.5776 0.1823 -0.4287 0.127 Uiso 1 1 calc R U . . .
H14 H 0.5412 0.2037 -0.5618 0.127 Uiso 1 1 calc R U . . .
H1 H 0.5345 0.2043 -0.3408 0.127 Uiso 1 1 calc R U . . .
C2 C 0.60494(6) 0.25639(6) -0.2760(3) 0.0519(5) Uani 1 1 d . . . . .
C3 C 0.61171(6) 0.22667(6) -0.1323(3) 0.0495(4) Uani 1 1 d . . . . .
H4 H 0.5978 0.1986 -0.1355 0.059 Uiso 1 1 calc R U . . .
C4 C 0.63968(5) 0.23815(6) 0.0213(2) 0.0430(4) Uani 1 1 d . . . . .
C5 C 0.67197(6) 0.21886(6) 0.3008(2) 0.0435(4) Uani 1 1 d . . . . .
C6 C 0.68357(6) 0.19113(6) 0.4668(2) 0.0450(4) Uani 1 1 d . . . . .
C7 C 0.66931(6) 0.14873(6) 0.4914(3) 0.0510(5) Uani 1 1 d . . . . .
H10 H 0.6518 0.1379 0.3920 0.061 Uiso 1 1 calc R U . . .
C8 C 0.67609(6) 0.11658(6) 0.6443(3) 0.0504(5) Uani 1 1 d . . . . .
C9 C 0.68866(7) 0.12821(7) 0.8269(3) 0.0611(5) Uani 1 1 d . . . . .
H9 H 0.6937 0.1583 0.8567 0.073 Uiso 1 1 calc R U . . .
C10 C 0.69382(8) 0.09587(9) 0.9655(4) 0.0819(7) Uani 1 1 d . . . . .
H6 H 0.7021 0.1042 1.0880 0.098 Uiso 1 1 calc R U . . .
C11 C 0.68669(9) 0.05127(10) 0.9228(5) 0.0973(10) Uani 1 1 d . . . . .
H2 H 0.6904 0.0294 1.0161 0.117 Uiso 1 1 calc R U . . .
C12 C 0.69377(6) 0.26054(6) 0.3179(2) 0.0440(4) Uani 1 1 d . . . . .
C13 C 0.71948(6) 0.25989(6) 0.4967(3) 0.0482(4) Uani 1 1 d . . . . .
C14 C 0.67400(9) 0.03897(8) 0.7418(5) 0.0932(9) Uani 1 1 d . . . . .
H8 H 0.6691 0.0088 0.7128 0.112 Uiso 1 1 calc R U . . .
C15 C 0.66865(7) 0.07110(7) 0.6053(4) 0.0660(6) Uani 1 1 d . . . . .
H7 H 0.6599 0.0626 0.4837 0.079 Uiso 1 1 calc R U . . .
C16 C 0.68868(6) 0.29229(6) 0.1795(3) 0.0470(4) Uani 1 1 d . . . . .
H13 H 0.7030 0.3201 0.1875 0.056 Uiso 1 1 calc R U . . .
C17 C 0.66101(6) 0.28134(6) 0.0244(2) 0.0436(4) Uani 1 1 d . . . . .
C18 C 0.65288(6) 0.31091(6) -0.1288(3) 0.0514(5) Uani 1 1 d . . . . .
H12 H 0.6666 0.3390 -0.1296 0.062 Uiso 1 1 calc R U . . .
C19 C 0.62568(6) 0.29920(6) -0.2741(3) 0.0547(5) Uani 1 1 d . . . . .
H11 H 0.6206 0.3193 -0.3731 0.066 Uiso 1 1 calc R U . . .

loop_
_atom_site_aniso_label
_atom_site_aniso_U_11
_atom_site_aniso_U_22
_atom_site_aniso_U_33
_atom_site_aniso_U_23
_atom_site_aniso_U_13
_atom_site_aniso_U_12
O1 0.0887(10) 0.0746(10) 0.0519(9) 0.0078(7) -0.0306(8) -0.0092(8)
O2 0.0684(9) 0.0626(8) 0.0487(8) 0.0032(6) -0.0162(6) -0.0153(7)
N1 0.0534(9) 0.0456(8) 0.0421(9) 0.0052(6) -0.0068(7) -0.0040(6)
N2 0.0545(9) 0.0558(9) 0.0386(8) 0.0083(7) -0.0101(6) -0.0033(7)
C1 0.0975(18) 0.0869(17) 0.0687(16) 0.0024(13) -0.0403(13) -0.0207(14)
C2 0.0569(11) 0.0605(11) 0.0383(10) -0.0004(8) -0.0107(8) 0.0023(9)
C3 0.0548(11) 0.0505(10) 0.0432(10) 0.0009(8) -0.0102(8) -0.0033(8)
C4 0.0459(9) 0.0443(9) 0.0388(10) 0.0015(7) -0.0045(7) 0.0013(7)
C5 0.0480(9) 0.0438(9) 0.0386(10) 0.0023(7) -0.0044(7) 0.0009(7)
C6 0.0468(9) 0.0490(10) 0.0392(10) 0.0034(7) -0.0032(7) 0.0008(8)
C7 0.0549(10) 0.0492(10) 0.0489(11) 0.0027(8) -0.0032(8) -0.0006(8)
C8 0.0444(9) 0.0468(10) 0.0600(12) 0.0090(9) 0.0047(8) 0.0008(7)
C9 0.0673(13) 0.0578(12) 0.0581(13) 0.0161(10) -0.0015(10) -0.0015(9)
C10 0.0816(16) 0.0952(19) 0.0690(16) 0.0335(14) 0.0035(12) 0.0047(13)
C11 0.0926(19) 0.0821(19) 0.117(3) 0.0566(18) 0.0161(18) 0.0123(14)
C12 0.0462(9) 0.0474(9) 0.0384(10) 0.0003(7) -0.0046(7) 0.0018(7)
C13 0.0478(10) 0.0546(11) 0.0422(10) 0.0008(8) -0.0053(8) -0.0014(8)
C14 0.0928(19) 0.0535(14) 0.133(3) 0.0238(16) 0.0270(18) 0.0007(12)
C15 0.0615(12) 0.0523(12) 0.0842(16) 0.0092(11) 0.0106(11) -0.0038(9)
C16 0.0524(10) 0.0430(9) 0.0457(10) 0.0008(8) -0.0048(8) -0.0051(8)
C17 0.0499(10) 0.0403(9) 0.0406(9) 0.0014(7) -0.0032(7) 0.0033(7)
C18 0.0612(11) 0.0443(10) 0.0486(11) 0.0074(8) -0.0047(9) -0.0006(8)
C19 0.0684(12) 0.0527(11) 0.0431(11) 0.0097(8) -0.0068(9) 0.0049(9)

loop_
_atom_type_symbol
_atom_type_description
_atom_type_scat_dispersion_real
_atom_type_scat_dispersion_imag
_atom_type_scat_source
C C 0.0033 0.0016 'International Tables Vol C Tables 4.2.6.8 and 6.1.1.4'
H H 0.0000 0.0000 'International Tables Vol C Tables 4.2.6.8 and 6.1.1.4'
N N 0.0061 0.0033 'International Tables Vol C Tables 4.2.6.8 and 6.1.1.4'
O O 0.0106 0.0060 'International Tables Vol C Tables 4.2.6.8 and 6.1.1.4'

loop_
_geom_angle_atom_site_label_1
_geom_angle_atom_site_label_2
_geom_angle_atom_site_label_3
_geom_angle
_geom_angle_site_symmetry_1
_geom_angle_site_symmetry_3
_geom_angle_publ_flag
C2 O1 C1 117.59(15) . . ?
C5 N1 C4 115.18(14) . . ?
C13 N2 C6 113.58(14) . . ?
C13 N2 H5 123.2 . . ?
C6 N2 H5 123.2 . . ?
O1 C1 H3 109.5 . . ?
O1 C1 H14 109.5 . . ?
H3 C1 H14 109.5 . . ?
O1 C1 H1 109.5 . . ?
H3 C1 H1 109.5 . . ?
H14 C1 H1 109.5 . . ?
C3 C2 O1 124.67(17) . . ?
C3 C2 C19 120.92(17) . . ?
O1 C2 C19 114.41(16) . . ?
C2 C3 C4 120.14(17) . . ?
C2 C3 H4 119.9 . . ?
C4 C3 H4 119.9 . . ?
N1 C4 C3 117.39(15) . . ?
N1 C4 C17 123.17(15) . . ?
C3 C4 C17 119.43(15) . . ?
N1 C5 C12 125.80(15) . . ?
N1 C5 C6 125.61(15) . . ?
C12 C5 C6 108.58(14) . . ?
C7 C6 N2 131.74(16) . . ?
C7 C6 C5 123.72(16) . . ?
N2 C6 C5 104.51(14) . . ?
C6 C7 C8 132.06(18) . . ?
C6 C7 H10 114.0 . . ?
C8 C7 H10 114.0 . . ?
C9 C8 C15 117.85(18) . . ?
C9 C8 C7 124.15(17) . . ?
C15 C8 C7 117.99(19) . . ?
C10 C9 C8 120.9(2) . . ?
C10 C9 H9 119.5 . . ?
C8 C9 H9 119.5 . . ?
C11 C10 C9 120.0(3) . . ?
C11 C10 H6 120.0 . . ?
C9 C10 H6 120.0 . . ?
C10 C11 C14 120.0(2) . . ?
C10 C11 H2 120.0 . . ?
C14 C11 H2 120.0 . . ?
C16 C12 C5 119.89(15) . . ?
C16 C12 C13 132.59(16) . . ?
C5 C12 C13 107.52(15) . . ?
O2 C13 N2 126.03(17) . . ?
O2 C13 C12 128.16(17) . . ?
N2 C13 C12 105.81(15) . . ?
C15 C14 C11 119.8(2) . . ?
C15 C14 H8 120.1 . . ?
C11 C14 H8 120.1 . . ?
C14 C15 C8 121.4(2) . . ?
C14 C15 H7 119.3 . . ?
C8 C15 H7 119.3 . . ?
C12 C16 C17 117.33(15) . . ?
C12 C16 H13 121.3 . . ?
C17 C16 H13 121.3 . . ?
C16 C17 C18 123.30(16) . . ?
C16 C17 C4 118.61(15) . . ?
C18 C17 C4 118.09(15) . . ?
C19 C18 C17 121.37(17) . . ?
C19 C18 H12 119.3 . . ?
C17 C18 H12 119.3 . . ?
C18 C19 C2 120.04(17) . . ?
C18 C19 H11 120.0 . . ?
C2 C19 H11 120.0 . . ?

loop_
_geom_bond_atom_site_label_1
_geom_bond_atom_site_label_2
_geom_bond_distance
_geom_bond_site_symmetry_2
_geom_bond_publ_flag
O1 C2 1.362(2) . ?
O1 C1 1.424(3) . ?
O2 C13 1.220(2) . ?
N1 C5 1.312(2) . ?
N1 C4 1.367(2) . ?
N2 C13 1.370(2) . ?
N2 C6 1.397(2) . ?
N2 H5 0.8600 . ?
C1 H3 0.9600 . ?
C1 H14 0.9600 . ?
C1 H1 0.9600 . ?
C2 C3 1.358(2) . ?
C2 C19 1.414(3) . ?
C3 C4 1.406(2) . ?
C3 H4 0.9300 . ?
C4 C17 1.432(2) . ?
C5 C12 1.403(2) . ?
C5 C6 1.471(2) . ?
C6 C7 1.341(2) . ?
C7 C8 1.453(3) . ?
C7 H10 0.9300 . ?
C8 C9 1.382(3) . ?
C8 C15 1.397(3) . ?
C9 C10 1.378(3) . ?
C9 H9 0.9300 . ?
C10 C11 1.376(4) . ?
C10 H6 0.9300 . ?
C11 C14 1.378(4) . ?
C11 H2 0.9300 . ?
C12 C16 1.364(2) . ?
C12 C13 1.472(2) . ?
C14 C15 1.364(3) . ?
C14 H8 0.9300 . ?
C15 H7 0.9300 . ?
C16 C17 1.404(2) . ?
C16 H13 0.9300 . ?
C17 C18 1.412(2) . ?
C18 C19 1.349(3) . ?
C18 H12 0.9300 . ?
C19 H11 0.9300 . ?

loop_
_geom_torsion_atom_site_label_1
_geom_torsion_atom_site_label_2
_geom_torsion_atom_site_label_3
_geom_torsion_atom_site_label_4
_geom_torsion
_geom_torsion_site_symmetry_1
_geom_torsion_site_symmetry_2
_geom_torsion_site_symmetry_3
_geom_torsion_site_symmetry_4
_geom_torsion_publ_flag
C1 O1 C2 C3 1.6(3) . . . . ?
C1 O1 C2 C19 -178.9(2) . . . . ?
O1 C2 C3 C4 179.47(18) . . . . ?
C19 C2 C3 C4 -0.1(3) . . . . ?
C5 N1 C4 C3 179.52(16) . . . . ?
C5 N1 C4 C17 0.0(2) . . . . ?
C2 C3 C4 N1 -179.73(17) . . . . ?
C2 C3 C4 C17 -0.2(3) . . . . ?
C4 N1 C5 C12 1.0(3) . . . . ?
C4 N1 C5 C6 -179.68(16) . . . . ?
C13 N2 C6 C7 177.83(19) . . . . ?
C13 N2 C6 C5 -0.1(2) . . . . ?
N1 C5 C6 C7 2.7(3) . . . . ?
C12 C5 C6 C7 -177.89(17) . . . . ?
N1 C5 C6 N2 -179.14(17) . . . . ?
C12 C5 C6 N2 0.25(19) . . . . ?
N2 C6 C7 C8 3.9(4) . . . . ?
C5 C6 C7 C8 -178.55(18) . . . . ?
C6 C7 C8 C9 20.2(3) . . . . ?
C6 C7 C8 C15 -161.0(2) . . . . ?
C15 C8 C9 C10 0.2(3) . . . . ?
C7 C8 C9 C10 179.01(19) . . . . ?
C8 C9 C10 C11 0.4(3) . . . . ?
C9 C10 C11 C14 -0.6(4) . . . . ?
N1 C5 C12 C16 -1.3(3) . . . . ?
C6 C5 C12 C16 179.35(16) . . . . ?
N1 C5 C12 C13 179.08(17) . . . . ?
C6 C5 C12 C13 -0.30(19) . . . . ?
C6 N2 C13 O2 -179.29(17) . . . . ?
C6 N2 C13 C12 -0.1(2) . . . . ?
C16 C12 C13 O2 -0.2(3) . . . . ?
C5 C12 C13 O2 179.42(18) . . . . ?
C16 C12 C13 N2 -179.34(19) . . . . ?
C5 C12 C13 N2 0.24(19) . . . . ?
C10 C11 C14 C15 0.1(4) . . . . ?
C11 C14 C15 C8 0.5(4) . . . . ?
C9 C8 C15 C14 -0.7(3) . . . . ?
C7 C8 C15 C14 -179.52(19) . . . . ?
C5 C12 C16 C17 0.4(3) . . . . ?
C13 C12 C16 C17 179.93(17) . . . . ?
C12 C16 C17 C18 -179.82(17) . . . . ?
C12 C16 C17 C4 0.5(2) . . . . ?
N1 C4 C17 C16 -0.7(2) . . . . ?
C3 C4 C17 C16 179.73(16) . . . . ?
N1 C4 C17 C18 179.58(16) . . . . ?
C3 C4 C17 C18 0.0(2) . . . . ?
C16 C17 C18 C19 -179.33(18) . . . . ?
C4 C17 C18 C19 0.3(3) . . . . ?
C17 C18 C19 C2 -0.6(3) . . . . ?
C3 C2 C19 C18 0.5(3) . . . . ?
O1 C2 C19 C18 -179.13(18) . . . . ?
